data_7056742
loop_
_publ_author_name
'Cybularczyk, Martyna'
'Zaremba, Rafa\/l'
'Hurko, Aleksander'
'Plichta, Andrzej Tadeusz'
'Dranka, Maciej'
'Horeglad, Pawe\/l'

_publ_section_title
;
 Dialkylgallium alkoxides -- a tool for facile and stereoselective
 synthesis of PLA-drug conjugates
;
_journal_name_full 'New Journal of Chemistry'
_journal_paper_doi 10.1039/C7NJ03089D
_journal_year 2017
_chemical_formula_moiety 'C14 H36 Ga2 N2 O2'
_chemical_formula_sum 'C14 H36 Ga2 N2 O2'
_chemical_formula_weight 403.89
_space_group_crystal_system monoclinic
_space_group_IT_number 14
_space_group_name_Hall '-P 2yn'
_space_group_name_H-M_alt 'P 1 21/n 1'
_symmetry_space_group_name_Hall '-P 2yn'
_symmetry_space_group_name_H-M 'P 1 21/n 1'
_atom_sites_solution_hydrogens mixed
_atom_sites_solution_primary dual
_audit_creation_date 2017-05-28
_audit_creation_method
;
Olex2 1.2-beta
(compiled 2017.03.28 svn.r3405 for OlexSys, GUI svn.r5337)
;
_audit_update_record
;
2017-08-16 deposited with the CCDC.
2017-11-10 downloaded from the CCDC.
;
_cell_angle_alpha 90
_cell_angle_beta 95.288(3)
_cell_angle_gamma 90
_cell_formula_units_Z 2
_cell_length_a 6.4969(2)
_cell_length_b 13.5023(4)
_cell_length_c 11.1683(4)
_cell_measurement_reflns_used 6471
_cell_measurement_temperature 120.0(1)
_cell_measurement_theta_max 30.3790
_cell_measurement_theta_min 3.9380
_cell_volume 975.55(5)
_computing_cell_refinement 'CrysAlisPro 1.171.38.46 (Rigaku OD, 2015)'
_computing_data_collection 'CrysAlisPro 1.171.38.46 (Rigaku OD, 2015)'
_computing_data_reduction 'CrysAlisPro 1.171.38.46 (Rigaku OD, 2015)'
_computing_molecular_graphics 'Olex2 (Dolomanov et al., 2009)'
_computing_publication_material 'Olex2 (Dolomanov et al., 2009)'
_computing_structure_refinement 'ShelXL (Sheldrick, 2015)'
_computing_structure_solution 'ShelXT (Sheldrick, 2015)'
_diffrn_ambient_temperature 120.0(1)
_diffrn_detector 'CCD plate'
_diffrn_detector_area_resol_mean 10.3347
_diffrn_detector_type Atlas
_diffrn_measured_fraction_theta_full 0.998
_diffrn_measured_fraction_theta_max 0.998
_diffrn_measurement_details
;
List of Runs (angles in degrees, time in seconds):

  # Type    Start    End  Width  t~exp~   \w     \q     \k     \f   Frames
#--------------------------------------------------------------------------
  1  \w    -25.00  61.00   1.00    2.50    --  -14.40  38.00 120.00   86
  2  \w    -43.00  29.00   1.00    2.50    --  -14.40  57.00  30.00   72
  3  \w    -77.00 -51.00   1.00    2.50    --  -14.40 133.00  34.94   26
  4  \w    -93.00 -16.00   1.00    2.50    --  -14.40 156.00 121.31   77
  5  \w    -93.00 -16.00   1.00    2.50    --  -14.40 156.00-156.31   77
  6  \w    -88.00  13.00   1.00    2.50    --  -14.40 -57.00 -30.00  101
  7  \w    -90.00  12.00   1.00    2.50    --  -14.40 -38.00  60.00  102
  8  \w    -93.00  14.00   1.00    2.50    --  -14.40 -77.00-150.00  107
;
_diffrn_measurement_device 'four-circle diffractometer'
_diffrn_measurement_device_type 'Xcalibur, Atlas, Gemini ultra'
_diffrn_measurement_method '\w scans'
_diffrn_orient_matrix_type 'CrysAlisPro convention (1999,Acta A55,543-557)'
_diffrn_orient_matrix_UB_11 0.0999420000
_diffrn_orient_matrix_UB_12 0.0187863000
_diffrn_orient_matrix_UB_13 0.0183737000
_diffrn_orient_matrix_UB_21 -0.0029295000
_diffrn_orient_matrix_UB_22 -0.0233532000
_diffrn_orient_matrix_UB_23 0.0566770000
_diffrn_orient_matrix_UB_31 0.0450255000
_diffrn_orient_matrix_UB_32 -0.0431678000
_diffrn_orient_matrix_UB_33 -0.0226836000
_diffrn_radiation_monochromator graphite
_diffrn_radiation_probe x-ray
_diffrn_radiation_type MoK\a
_diffrn_radiation_wavelength 0.71073
_diffrn_reflns_av_R_equivalents 0.0438
_diffrn_reflns_av_unetI/netI 0.0231
_diffrn_reflns_Laue_measured_fraction_full 0.998
_diffrn_reflns_Laue_measured_fraction_max 0.998
_diffrn_reflns_limit_h_max 8
_diffrn_reflns_limit_h_min -8
_diffrn_reflns_limit_k_max 17
_diffrn_reflns_limit_k_min -17
_diffrn_reflns_limit_l_max 14
_diffrn_reflns_limit_l_min -14
_diffrn_reflns_number 15974
_diffrn_reflns_point_group_measured_fraction_full 0.998
_diffrn_reflns_point_group_measured_fraction_max 0.998
_diffrn_reflns_theta_full 25.242
_diffrn_reflns_theta_max 27.874
_diffrn_reflns_theta_min 3.530
_diffrn_source 'fine-focus sealed X-ray tube'
_diffrn_source_type 'Enhance (Mo) X-ray Source'
_exptl_absorpt_coefficient_mu 2.765
_exptl_absorpt_correction_T_max 0.683
_exptl_absorpt_correction_T_min 0.183
_exptl_absorpt_correction_type gaussian
_exptl_absorpt_process_details
;
CrysAlisPro 1.171.38.46 (Rigaku Oxford Diffraction, 2015)
Numerical absorption correction based on gaussian integration over
            a multifaceted crystal model
Empirical absorption correction using spherical harmonics,
 implemented in SCALE3 ABSPACK scaling algorithm.
;
_exptl_crystal_colour colourless
_exptl_crystal_colour_primary colourless
_exptl_crystal_density_diffrn 1.375
_exptl_crystal_description prism
_exptl_crystal_F_000 424
_exptl_crystal_size_max 0.892
_exptl_crystal_size_mid 0.382
_exptl_crystal_size_min 0.154
_refine_diff_density_max 0.322
_refine_diff_density_min -0.254
_refine_diff_density_rms 0.057
_refine_ls_extinction_method none
_refine_ls_goodness_of_fit_ref 1.071
_refine_ls_hydrogen_treatment mixed
_refine_ls_matrix_type full
_refine_ls_number_parameters 98
_refine_ls_number_reflns 2331
_refine_ls_number_restraints 1
_refine_ls_restrained_S_all 1.073
_refine_ls_R_factor_all 0.0244
_refine_ls_R_factor_gt 0.0206
_refine_ls_shift/su_max 0.001
_refine_ls_shift/su_mean 0.000
_refine_ls_structure_factor_coef Fsqd
_refine_ls_weighting_details 'w=1/[\s^2^(Fo^2^)+(0.0220P)^2^+0.3500P] where P=(Fo^2^+2Fc^2^)/3'
_refine_ls_weighting_scheme calc
_refine_ls_wR_factor_gt 0.0508
_refine_ls_wR_factor_ref 0.0526
_reflns_Friedel_coverage 0.000
_reflns_number_gt 2116
_reflns_number_total 2331
_reflns_threshold_expression 'I > 2\s(I)'
_cod_data_source_file c7nj03089d2.cif
_cod_data_source_block md413_impuls_ah1
_cod_database_code 7056742
_shelx_shelxl_version_number 2014/7
_shelx_space_group_comment
;
The symmetry employed for this shelxl refinement is uniquely defined
by the following loop, which should always be used as a source of
symmetry information in preference to the above space-group names.
They are only intended as comments.
;

loop_
_space_group_symop_operation_xyz
'x, y, z'
'-x+1/2, y+1/2, -z+1/2'
'-x, -y, -z'
'x-1/2, -y-1/2, z-1/2'

loop_
_atom_site_label
_atom_site_type_symbol
_atom_site_fract_x
_atom_site_fract_y
_atom_site_fract_z
_atom_site_U_iso_or_equiv
_atom_site_adp_type
_atom_site_occupancy
_atom_site_site_symmetry_order
_atom_site_calc_flag
_atom_site_refinement_flags_posn
Ga1 Ga 0.50971(2) 0.60409(2) 0.56876(2) 0.01887(7) Uani 1 1 d .
O1 O 0.59238(19) 0.54201(8) 0.42704(11) 0.0316(3) Uani 1 1 d .
N1 N 0.69736(18) 0.73113(9) 0.48286(11) 0.0165(2) Uani 1 1 d D
H1 H 0.8391(16) 0.7248(12) 0.5179(14) 0.020 Uiso 1 1 d DR
C1 C 0.7243(3) 0.58884(11) 0.35291(15) 0.0258(3) Uani 1 1 d .
H1A H 0.6958 0.5646 0.2694 0.031 Uiso 1 1 calc R
H1B H 0.8697 0.5729 0.3805 0.031 Uiso 1 1 calc R
C2 C 0.6918(3) 0.69991(12) 0.35655(14) 0.0246(3) Uani 1 1 d .
H2A H 0.8019 0.7341 0.3168 0.029 Uiso 1 1 calc R
H2B H 0.5568 0.7173 0.3134 0.029 Uiso 1 1 calc R
C3 C 0.6345(2) 0.83536(10) 0.49854(14) 0.0199(3) Uani 1 1 d .
H3 H 0.4880 0.8426 0.4634 0.024 Uiso 1 1 calc R
C4 C 0.7007(3) 0.59770(12) 0.71608(17) 0.0300(4) Uani 1 1 d .
H4A H 0.6433 0.5538 0.7745 0.045 Uiso 1 1 calc GR
H4B H 0.7193 0.6642 0.7505 0.045 Uiso 1 1 calc GR
H4C H 0.8346 0.5719 0.6965 0.045 Uiso 1 1 calc GR
C5 C 0.2378(2) 0.67017(13) 0.54451(15) 0.0255(3) Uani 1 1 d .
H5A H 0.1937 0.6737 0.4583 0.038 Uiso 1 1 calc GR
H5B H 0.2487 0.7373 0.5779 0.038 Uiso 1 1 calc GR
H5C H 0.1361 0.6323 0.5853 0.038 Uiso 1 1 calc GR
C6 C 0.6421(3) 0.85797(12) 0.63196(15) 0.0278(4) Uani 1 1 d .
H6A H 0.5560 0.8102 0.6707 0.042 Uiso 1 1 calc GR
H6B H 0.5900 0.9251 0.6434 0.042 Uiso 1 1 calc GR
H6C H 0.7851 0.8532 0.6680 0.042 Uiso 1 1 calc GR
C7 C 0.7662(3) 0.90875(12) 0.43537(18) 0.0336(4) Uani 1 1 d .
H7A H 0.9121 0.8995 0.4641 0.050 Uiso 1 1 calc GR
H7B H 0.7239 0.9765 0.4530 0.050 Uiso 1 1 calc GR
H7C H 0.7474 0.8974 0.3484 0.050 Uiso 1 1 calc GR

loop_
_atom_site_aniso_label
_atom_site_aniso_U_11
_atom_site_aniso_U_22
_atom_site_aniso_U_33
_atom_site_aniso_U_23
_atom_site_aniso_U_13
_atom_site_aniso_U_12
Ga1 0.01781(10) 0.01511(9) 0.02431(10) -0.00571(6) 0.00531(7) -0.00136(6)
O1 0.0390(7) 0.0194(5) 0.0404(7) -0.0123(5) 0.0253(6) -0.0126(5)
N1 0.0157(6) 0.0136(5) 0.0199(6) -0.0008(5) -0.0001(5) -0.0004(4)
C1 0.0277(8) 0.0213(7) 0.0306(8) -0.0075(6) 0.0144(7) -0.0066(6)
C2 0.0314(8) 0.0215(7) 0.0215(7) -0.0023(6) 0.0064(6) -0.0034(6)
C3 0.0211(7) 0.0131(6) 0.0252(7) 0.0012(6) 0.0002(6) 0.0002(5)
C4 0.0254(9) 0.0259(8) 0.0379(9) 0.0111(7) -0.0013(7) 0.0000(6)
C5 0.0184(7) 0.0313(8) 0.0270(8) -0.0033(7) 0.0034(6) -0.0019(6)
C6 0.0366(9) 0.0174(7) 0.0288(8) -0.0060(6) -0.0005(7) -0.0007(7)
C7 0.0408(10) 0.0178(7) 0.0435(10) 0.0041(7) 0.0106(9) -0.0038(7)

loop_
_atom_type_symbol
_atom_type_description
_atom_type_scat_dispersion_real
_atom_type_scat_dispersion_imag
_atom_type_scat_source
C C 0.0033 0.0016 'International Tables Vol C Tables 4.2.6.8 and 6.1.1.4'
H H 0.0000 0.0000 'International Tables Vol C Tables 4.2.6.8 and 6.1.1.4'
Ga Ga 0.2307 1.6083 'International Tables Vol C Tables 4.2.6.8 and 6.1.1.4'
N N 0.0061 0.0033 'International Tables Vol C Tables 4.2.6.8 and 6.1.1.4'
O O 0.0106 0.0060 'International Tables Vol C Tables 4.2.6.8 and 6.1.1.4'

loop_
_exptl_crystal_face_index_h
_exptl_crystal_face_index_k
_exptl_crystal_face_index_l
_exptl_crystal_face_perp_dist
0 15 10 0.2006
-2 -12 -11 0.2258
-8 3 -7 0.3723
-7 13 3 0.4155
1 13 -11 0.0804
0 -15 -10 0.1812
-1 -10 13 0.0768
-1 -14 11 0.0714
8 9 -5 0.2716

loop_
_geom_angle_atom_site_label_1
_geom_angle_atom_site_label_2
_geom_angle_atom_site_label_3
_geom_angle
_geom_angle_site_symmetry_1
_geom_angle_site_symmetry_3
O1 Ga1 O1 73.60(5) . 3_666
O1 Ga1 N1 151.09(4) 3_666 .
O1 Ga1 N1 77.70(4) . .
O1 Ga1 C4 117.98(7) . .
O1 Ga1 C5 113.62(6) . .
C4 Ga1 O1 96.73(6) . 3_666
C4 Ga1 N1 93.56(6) . .
C4 Ga1 C5 128.39(7) . .
C5 Ga1 O1 98.52(6) . 3_666
C5 Ga1 N1 96.03(6) . .
Ga1 O1 Ga1 106.40(5) . 3_666
C1 O1 Ga1 121.81(9) . .
C1 O1 Ga1 131.00(9) . 3_666
Ga1 N1 H1 106.1(10) . .
C2 N1 Ga1 102.35(8) . .
C2 N1 H1 107.5(10) . .
C2 N1 C3 113.81(12) . .
C3 N1 Ga1 118.98(9) . .
C3 N1 H1 107.4(10) . .
O1 C1 H1A 109.7 . .
O1 C1 H1B 109.7 . .
O1 C1 C2 109.72(13) . .
H1A C1 H1B 108.2 . .
C2 C1 H1A 109.7 . .
C2 C1 H1B 109.7 . .
N1 C2 C1 108.57(13) . .
N1 C2 H2A 110.0 . .
N1 C2 H2B 110.0 . .
C1 C2 H2A 110.0 . .
C1 C2 H2B 110.0 . .
H2A C2 H2B 108.4 . .
N1 C3 H3 108.0 . .
N1 C3 C6 108.85(12) . .
N1 C3 C7 112.98(13) . .
C6 C3 H3 108.0 . .
C6 C3 C7 110.78(13) . .
C7 C3 H3 108.0 . .
Ga1 C4 H4A 109.5 . .
Ga1 C4 H4B 109.5 . .
Ga1 C4 H4C 109.5 . .
H4A C4 H4B 109.5 . .
H4A C4 H4C 109.5 . .
H4B C4 H4C 109.5 . .
Ga1 C5 H5A 109.5 . .
Ga1 C5 H5B 109.5 . .
Ga1 C5 H5C 109.5 . .
H5A C5 H5B 109.5 . .
H5A C5 H5C 109.5 . .
H5B C5 H5C 109.5 . .
C3 C6 H6A 109.5 . .
C3 C6 H6B 109.5 . .
C3 C6 H6C 109.5 . .
H6A C6 H6B 109.5 . .
H6A C6 H6C 109.5 . .
H6B C6 H6C 109.5 . .
C3 C7 H7A 109.5 . .
C3 C7 H7B 109.5 . .
C3 C7 H7C 109.5 . .
H7A C7 H7B 109.5 . .
H7A C7 H7C 109.5 . .
H7B C7 H7C 109.5 . .

loop_
_geom_bond_atom_site_label_1
_geom_bond_atom_site_label_2
_geom_bond_distance
_geom_bond_site_symmetry_2
Ga1 O1 1.9112(11) .
Ga1 O1 2.0831(11) 3_666
Ga1 N1 2.3589(12) .
Ga1 C4 1.9693(18) .
Ga1 C5 1.9754(16) .
O1 Ga1 2.0831(11) 3_666
O1 C1 1.3967(18) .
N1 H1 0.971(9) .
N1 C2 1.4696(19) .
N1 C3 1.4804(18) .
C1 H1A 0.9900 .
C1 H1B 0.9900 .
C1 C2 1.516(2) .
C2 H2A 0.9900 .
C2 H2B 0.9900 .
C3 H3 1.0000 .
C3 C6 1.517(2) .
C3 C7 1.524(2) .
C4 H4A 0.9800 .
C4 H4B 0.9800 .
C4 H4C 0.9800 .
C5 H5A 0.9800 .
C5 H5B 0.9800 .
C5 H5C 0.9800 .
C6 H6A 0.9800 .
C6 H6B 0.9800 .
C6 H6C 0.9800 .
C7 H7A 0.9800 .
C7 H7B 0.9800 .
C7 H7C 0.9800 .

loop_
_geom_torsion_atom_site_label_1
_geom_torsion_atom_site_label_2
_geom_torsion_atom_site_label_3
_geom_torsion_atom_site_label_4
_geom_torsion
_geom_torsion_site_symmetry_1
Ga1 O1 C1 C2 -31.17(19) .
Ga1 O1 C1 C2 160.50(11) 3_666
Ga1 N1 C2 C1 -41.05(13) .
Ga1 N1 C3 C6 58.03(14) .
Ga1 N1 C3 C7 -178.47(11) .
O1 C1 C2 N1 49.07(18) .
C2 N1 C3 C6 178.81(13) .
C2 N1 C3 C7 -57.69(17) .
C3 N1 C2 C1 -170.76(12) .
